data_7108591
loop_
_publ_author_name
'Jie-Peng Zhang'
'Ai-Xin Zhu'
'Xiao-Ming Chen'

_publ_section_title
;
 Single-crystal X-ray diffraction and Raman spectroscopy studies of
 isobaric N2 adsorption in SOD-type metal-organic zeolites
;
_journal_name_full Chem.Commun.
_journal_page_first 11395
_journal_paper_doi 10.1039/c2cc35544b
_journal_volume 48
_journal_year 2012
_chemical_formula_sum 'C8 H10 N4.4 Zn'
_chemical_formula_weight 233.17
_chemical_name_systematic
;
?
;
_space_group_IT_number 217
_symmetry_cell_setting cubic
_symmetry_space_group_name_Hall 'I -4 2 3'
_symmetry_space_group_name_H-M 'I -4 3 m'
_atom_sites_solution_hydrogens geom
_atom_sites_solution_primary direct
_atom_sites_solution_secondary difmap
_audit_creation_method SHELXL-97
_cell_angle_alpha 90.00
_cell_angle_beta 90.00
_cell_angle_gamma 90.00
_cell_formula_units_Z 12
_cell_length_a 17.039(3)
_cell_length_b 17.039(3)
_cell_length_c 17.039(3)
_cell_measurement_temperature 293(2)
_cell_volume 4946.9(15)
_computing_structure_refinement 'SHELXL-97 (Sheldrick, 1997)'
_computing_structure_solution 'SHELXS-97 (Sheldrick, 1990)'
_diffrn_ambient_temperature 293(2)
_diffrn_measured_fraction_theta_full 0.994
_diffrn_measured_fraction_theta_max 0.994
_diffrn_measurement_device_type CCD
_diffrn_measurement_method '/w scan'
_diffrn_radiation_monochromator graphite
_diffrn_radiation_source 'fine-focus sealed tube'
_diffrn_radiation_type MoK\a
_diffrn_radiation_wavelength 0.71073
_diffrn_reflns_av_R_equivalents 0.0628
_diffrn_reflns_av_sigmaI/netI 0.0320
_diffrn_reflns_limit_h_max 20
_diffrn_reflns_limit_h_min -20
_diffrn_reflns_limit_k_max 20
_diffrn_reflns_limit_k_min -19
_diffrn_reflns_limit_l_max 12
_diffrn_reflns_limit_l_min -20
_diffrn_reflns_number 9551
_diffrn_reflns_theta_full 25.94
_diffrn_reflns_theta_max 25.94
_diffrn_reflns_theta_min 2.93
_exptl_absorpt_coefficient_mu 1.466
_exptl_absorpt_correction_T_max 0.7580
_exptl_absorpt_correction_T_min 0.7482
_exptl_absorpt_correction_type multi-scan
_exptl_absorpt_process_details SADABS
_exptl_crystal_colour colorless
_exptl_crystal_density_diffrn 0.939
_exptl_crystal_density_method 'not measured'
_exptl_crystal_description block
_exptl_crystal_F_000 1426
_exptl_crystal_size_max 0.21
_exptl_crystal_size_mid 0.21
_exptl_crystal_size_min 0.20
_refine_diff_density_max 0.198
_refine_diff_density_min -0.500
_refine_diff_density_rms 0.056
_refine_ls_abs_structure_details 'Flack H D (1983), Acta Cryst. A39, 876-881'
_refine_ls_abs_structure_Flack 0.01(3)
_refine_ls_extinction_method none
_refine_ls_goodness_of_fit_ref 1.087
_refine_ls_hydrogen_treatment constr
_refine_ls_matrix_type full
_refine_ls_number_parameters 37
_refine_ls_number_reflns 933
_refine_ls_number_restraints 0
_refine_ls_restrained_S_all 1.087
_refine_ls_R_factor_all 0.0499
_refine_ls_R_factor_gt 0.0415
_refine_ls_shift/su_max 0.000
_refine_ls_shift/su_mean 0.000
_refine_ls_structure_factor_coef Fsqd
_refine_ls_weighting_details 'calc w=1/[\s^2^(Fo^2^)+(0.0441P)^2^+0.0951P] where P=(Fo^2^+2Fc^2^)/3'
_refine_ls_weighting_scheme calc
_refine_ls_wR_factor_gt 0.0803
_refine_ls_wR_factor_ref 0.0847
_reflns_number_gt 817
_reflns_number_total 933
_reflns_threshold_expression >2sigma(I)
_cod_data_source_file c2cc35544b.txt
_cod_data_source_block MAF-4_293K
_cod_original_cell_volume 4946.6(13)
_cod_original_sg_symbol_H-M I-43m
_cod_original_formula_sum 'C8 H10 N4.40 Zn'
_cod_database_code 7108591

loop_
_symmetry_equiv_pos_as_xyz
'x, y, z'
'-x, -y, z'
'-x, y, -z'
'x, -y, -z'
'z, x, y'
'z, -x, -y'
'-z, -x, y'
'-z, x, -y'
'y, z, x'
'-y, z, -x'
'y, -z, -x'
'-y, -z, x'
'y, x, z'
'-y, -x, z'
'y, -x, -z'
'-y, x, -z'
'x, z, y'
'-x, z, -y'
'-x, -z, y'
'x, -z, -y'
'z, y, x'
'z, -y, -x'
'-z, y, -x'
'-z, -y, x'
'x+1/2, y+1/2, z+1/2'
'-x+1/2, -y+1/2, z+1/2'
'-x+1/2, y+1/2, -z+1/2'
'x+1/2, -y+1/2, -z+1/2'
'z+1/2, x+1/2, y+1/2'
'z+1/2, -x+1/2, -y+1/2'
'-z+1/2, -x+1/2, y+1/2'
'-z+1/2, x+1/2, -y+1/2'
'y+1/2, z+1/2, x+1/2'
'-y+1/2, z+1/2, -x+1/2'
'y+1/2, -z+1/2, -x+1/2'
'-y+1/2, -z+1/2, x+1/2'
'y+1/2, x+1/2, z+1/2'
'-y+1/2, -x+1/2, z+1/2'
'y+1/2, -x+1/2, -z+1/2'
'-y+1/2, x+1/2, -z+1/2'
'x+1/2, z+1/2, y+1/2'
'-x+1/2, z+1/2, -y+1/2'
'-x+1/2, -z+1/2, y+1/2'
'x+1/2, -z+1/2, -y+1/2'
'z+1/2, y+1/2, x+1/2'
'z+1/2, -y+1/2, -x+1/2'
'-z+1/2, y+1/2, -x+1/2'
'-z+1/2, -y+1/2, x+1/2'

loop_
_atom_site_label
_atom_site_type_symbol
_atom_site_fract_x
_atom_site_fract_y
_atom_site_fract_z
_atom_site_U_iso_or_equiv
_atom_site_adp_type
_atom_site_occupancy
_atom_site_symmetry_multiplicity
_atom_site_calc_flag
_atom_site_refinement_flags
Zn1 Zn 0.0000 0.2500 0.5000 0.0581(3) Uani 1 4 d S
C1 C 0.12272(14) 0.12272(14) 0.5064(4) 0.0566(11) Uani 1 2 d S
N1 N 0.08942(16) 0.18257(15) 0.46833(14) 0.0602(7) Uani 1 1 d .
C2 C 0.1309(2) 0.1868(2) 0.39882(19) 0.0739(10) Uani 1 1 d .
H2A H 0.1218 0.2225 0.3585 0.089 Uiso 1 1 calc R
C3 C 0.0941(3) 0.0941(3) 0.5855(3) 0.0806(15) Uani 1 2 d S
H3A H 0.1219 0.1211 0.6264 0.121 Uiso 1 2 calc SR
H3B H 0.1034 0.0387 0.5899 0.121 Uiso 0.50 1 calc PR
H3C H 0.0389 0.1044 0.5903 0.121 Uiso 0.50 1 calc PR
N41 N 0.0000 0.0000 0.7490(12) 0.084(7) Uiso 0.24 4 d SP
N31 N 0.2538(19) 0.2538(19) 0.2538(19) 0.090(9) Uiso 0.24 6 d SP

loop_
_atom_site_aniso_label
_atom_site_aniso_U_11
_atom_site_aniso_U_22
_atom_site_aniso_U_33
_atom_site_aniso_U_23
_atom_site_aniso_U_13
_atom_site_aniso_U_12
Zn1 0.0598(3) 0.0546(4) 0.0598(3) 0.000 0.000 0.000
C1 0.0579(13) 0.0579(13) 0.054(3) -0.001(2) -0.001(2) 0.0007(17)
N1 0.0664(16) 0.0580(14) 0.0561(15) 0.0053(11) 0.0028(12) 0.0067(13)
C2 0.085(2) 0.078(2) 0.0591(19) 0.0164(17) 0.0108(18) 0.0134(18)
C3 0.088(2) 0.088(2) 0.066(3) 0.016(2) 0.016(2) 0.015(3)

loop_
_atom_type_symbol
_atom_type_description
_atom_type_scat_dispersion_real
_atom_type_scat_dispersion_imag
_atom_type_scat_source
C C 0.0033 0.0016 'International Tables Vol C Tables 4.2.6.8 and 6.1.1.4'
H H 0.0000 0.0000 'International Tables Vol C Tables 4.2.6.8 and 6.1.1.4'
N N 0.0061 0.0033 'International Tables Vol C Tables 4.2.6.8 and 6.1.1.4'
Zn Zn 0.2839 1.4301 'International Tables Vol C Tables 4.2.6.8 and 6.1.1.4'

loop_
_geom_angle_atom_site_label_1
_geom_angle_atom_site_label_2
_geom_angle_atom_site_label_3
_geom_angle
_geom_angle_site_symmetry_1
_geom_angle_site_symmetry_3
N1 Zn1 N1 109.61(8) 48 3_556
N1 Zn1 N1 109.61(8) 48 .
N1 Zn1 N1 109.19(16) 3_556 .
N1 Zn1 N1 109.19(16) 48 46_455
N1 Zn1 N1 109.61(8) 3_556 46_455
N1 Zn1 N1 109.61(8) . 46_455
N1 C1 N1 114.4(5) . 13
N1 C1 C3 122.8(3) . .
N1 C1 C3 122.8(3) 13 .
C1 N1 C2 103.8(4) . .
C1 N1 Zn1 129.5(3) . .
C2 N1 Zn1 126.6(2) . .
C2 C2 N1 108.98(18) 13 .

loop_
_geom_bond_atom_site_label_1
_geom_bond_atom_site_label_2
_geom_bond_distance
_geom_bond_site_symmetry_2
Zn1 N1 1.983(2) 48
Zn1 N1 1.983(2) 3_556
Zn1 N1 1.983(2) .
Zn1 N1 1.983(2) 46_455
C1 N1 1.335(4) .
C1 N1 1.335(4) 13
C1 C3 1.512(8) .
N1 C2 1.382(4) .
C2 C2 1.346(7) 13
